data_4001095
loop_
_publ_author_name
'Chiang, Chao Cheng'
'Chen, Hong-Chun'
'Lee, Chin-sheng'
'Leung, Man-kit'
'Lin, Kun-Rung'
'Hsieh, Kuo-Huang'

_publ_section_title
;
 Electrochemical Deposition of Bis(N,N&#x2032;-diphenylaminoaryl)
 Substituted Ferrocenes, and Their Application as a Hole-Injection Layer
 on Polymeric Light-Emitting Diodes
;
_journal_issue 2
_journal_name_full 'Chemistry of Materials'
_journal_page_first 540
_journal_paper_doi 10.1021/cm702217u
_journal_volume 20
_journal_year 2008
_chemical_formula_sum 'C81 H60 Fe N6 O2'
_chemical_formula_weight 1205.20
_chemical_name_systematic
; 
 ? 
;
_space_group_IT_number 14
_symmetry_cell_setting monoclinic
_symmetry_space_group_name_Hall '-P 2ybc'
_symmetry_space_group_name_H-M 'P 1 21/c 1'
_atom_sites_solution_hydrogens geom
_atom_sites_solution_primary direct
_atom_sites_solution_secondary difmap
_audit_creation_method SHELXL
_cell_angle_alpha 90.00
_cell_angle_beta 104.9960(10)
_cell_angle_gamma 90.00
_cell_formula_units_Z 4
_cell_length_a 34.3900(3)
_cell_length_b 9.9820(2)
_cell_length_c 19.1650(7)
_cell_measurement_reflns_used 58902
_cell_measurement_temperature 295(2)
_cell_measurement_theta_max 25
_cell_measurement_theta_min 1
_cell_volume 6354.9(3)
_computing_cell_refinement 'Denzo-SMN & Scalepack'
_computing_data_collection 'Nonius COLLECT'
_computing_data_reduction 'Denzo-SMN & Scalepack'
_computing_molecular_graphics SHELX
_computing_publication_material SHELX
_computing_structure_refinement 'SHELXL-93 (Sheldrick, 1993)'
_computing_structure_solution 'SHELXS-86 (Sheldrick, 1990)'
_diffrn_ambient_temperature 295(2)
_diffrn_measurement_device 'Nonius KappaCCD'
_diffrn_measurement_method '\f-\w scans'
_diffrn_radiation_monochromator graphite
_diffrn_radiation_source 'fine-focus sealed tube'
_diffrn_radiation_type MoK\a
_diffrn_radiation_wavelength 0.71073
_diffrn_reflns_av_R_equivalents 0.0705
_diffrn_reflns_av_sigmaI/netI 0.0847
_diffrn_reflns_limit_h_max 40
_diffrn_reflns_limit_h_min -32
_diffrn_reflns_limit_k_max 11
_diffrn_reflns_limit_k_min -11
_diffrn_reflns_limit_l_max 22
_diffrn_reflns_limit_l_min -22
_diffrn_reflns_number 28936
_diffrn_reflns_theta_max 25.00
_diffrn_reflns_theta_min 1.84
_exptl_absorpt_coefficient_mu 0.292
_exptl_absorpt_correction_T_max 0.973
_exptl_absorpt_correction_T_min 0.916
_exptl_absorpt_correction_type multi-scan
_exptl_crystal_density_diffrn 1.260
_exptl_crystal_F_000 2520
_exptl_crystal_size_max 0.30
_exptl_crystal_size_mid 0.25
_exptl_crystal_size_min 0.20
_refine_diff_density_max 0.594
_refine_diff_density_min -0.351
_refine_diff_density_rms 0.102
_refine_ls_extinction_coef 0.0044(6)
_refine_ls_extinction_expression Fc^*^=kFc[1+0.001xFc^2^\l^3^/sin(2\q)]^-1/4^
_refine_ls_extinction_method SHELXL
_refine_ls_goodness_of_fit_all 1.046
_refine_ls_goodness_of_fit_obs 1.110
_refine_ls_matrix_type full
_refine_ls_number_parameters 812
_refine_ls_number_reflns 11013
_refine_ls_number_restraints 0
_refine_ls_restrained_S_all 1.080
_refine_ls_restrained_S_obs 1.110
_refine_ls_R_factor_all 0.1344
_refine_ls_R_factor_obs 0.0631
_refine_ls_shift/esd_max -0.020
_refine_ls_shift/esd_mean 0.004
_refine_ls_structure_factor_coef Fsqd
_refine_ls_weighting_details 'w=1/[\s^2^(Fo^2^)+(0.1000P)^2^+0.0000P] where P=(Fo^2^+2Fc^2^)/3'
_refine_ls_weighting_scheme calc
_refine_ls_wR_factor_all 0.1963
_refine_ls_wR_factor_obs 0.1485
_reflns_number_observed 6315
_reflns_number_total 11144
_reflns_observed_criterion >2sigma(I)
_cod_data_source_file cm702217u-file001.cif
_cod_data_source_block ic10214
_cod_depositor_comments
;
The following automatic conversions were performed:

'_symmetry_cell_setting' value 'Monoclinic' changed to 'monoclinic'
according to /home/saulius/struct/CIF-dictionaries/cif_core.dic
dictionary named 'cif_core.dic' version 2.4.1 from 2010-06-29.

Automatic conversion script
Id: cif_fix_values 1715 2011-07-08 13:25:40Z adriana 

The following automatic conversions were performed:

'_refine_ls_weighting_scheme' value 'calc
w=1/[\s^2^(Fo^2^)+(0.1000P)^2^+0.0000P] where P=(Fo^2^+2Fc^2^)/3' was
changed to 'calc'. New tag '_refine_ls_weighting_details' was
created. The value of the new tag was set to
'w=1/[\s^2^(Fo^2^)+(0.1000P)^2^+0.0000P] where P=(Fo^2^+2Fc^2^)/3'.

Automatic conversion script
Id: cif_fix_values 3143 2015-03-26 13:38:13Z robertas 
;
_cod_original_sg_symbol_H-M P2(1)/c
_cod_database_code 4001095

loop_
_symmetry_equiv_pos_as_xyz
'x, y, z'
'-x, y+1/2, -z+1/2'
'-x, -y, -z'
'x, -y-1/2, z-1/2'

loop_
_atom_site_aniso_label
_atom_site_aniso_U_11
_atom_site_aniso_U_22
_atom_site_aniso_U_33
_atom_site_aniso_U_23
_atom_site_aniso_U_13
_atom_site_aniso_U_12
Fe1 0.0474(3) 0.0519(4) 0.0473(3) 0.0009(2) 0.0095(2) 0.0035(3)
O1 0.0482(15) 0.053(2) 0.0480(13) -0.0002(12) 0.0098(11) 0.0036(12)
O2 0.049(2) 0.054(2) 0.0551(14) -0.0077(12) 0.0112(12) 0.0009(13)
N1 0.053(2) 0.064(2) 0.053(2) -0.004(2) 0.014(2) 0.010(2)
N2 0.052(2) 0.070(2) 0.051(2) -0.004(2) 0.014(2) 0.006(2)
N3 0.048(2) 0.099(3) 0.077(2) -0.008(2) -0.001(2) 0.009(2)
N4 0.053(2) 0.063(2) 0.061(2) -0.006(2) 0.011(2) 0.005(2)
N5 0.054(2) 0.058(2) 0.063(2) -0.009(2) 0.013(2) 0.005(2)
N6 0.051(2) 0.088(3) 0.110(3) -0.011(2) 0.004(2) 0.014(2)
C1 0.064(3) 0.049(3) 0.059(2) 0.002(2) 0.019(2) -0.005(2)
C2 0.062(3) 0.072(3) 0.065(3) -0.011(2) 0.014(2) -0.013(2)
C3 0.044(2) 0.094(4) 0.058(2) 0.002(2) 0.008(2) 0.001(2)
C4 0.048(2) 0.070(3) 0.060(2) 0.000(2) 0.015(2) 0.013(2)
C5 0.043(2) 0.058(3) 0.053(2) 0.005(2) 0.013(2) 0.003(2)
C6 0.045(2) 0.055(2) 0.048(2) 0.009(2) 0.014(2) 0.001(2)
C7 0.054(2) 0.051(2) 0.042(2) -0.001(2) 0.013(2) 0.000(2)
C8 0.050(2) 0.056(2) 0.043(2) 0.004(2) 0.014(2) 0.004(2)
C9 0.057(2) 0.058(3) 0.051(2) -0.012(2) 0.011(2) 0.000(2)
C10 0.058(3) 0.058(3) 0.058(2) -0.003(2) 0.016(2) 0.007(2)
C11 0.051(2) 0.051(2) 0.042(2) 0.001(2) 0.016(2) 0.003(2)
C12 0.055(2) 0.064(3) 0.042(2) -0.003(2) 0.011(2) 0.005(2)
C13 0.057(2) 0.061(3) 0.047(2) -0.006(2) 0.014(2) 0.010(2)
C14 0.053(2) 0.055(2) 0.039(2) 0.004(2) 0.018(2) 0.004(2)
C15 0.056(2) 0.057(3) 0.048(2) 0.000(2) 0.016(2) 0.006(2)
C16 0.055(2) 0.063(3) 0.042(2) -0.004(2) 0.012(2) -0.003(2)
C17 0.051(2) 0.068(3) 0.036(2) 0.003(2) 0.018(2) 0.003(2)
C18 0.052(2) 0.056(3) 0.054(2) 0.006(2) 0.012(2) 0.010(2)
C19 0.055(2) 0.054(3) 0.052(2) -0.002(2) 0.013(2) -0.001(2)
C20 0.047(2) 0.074(3) 0.039(2) 0.000(2) 0.013(2) 0.005(2)
C21 0.061(3) 0.075(3) 0.054(2) 0.005(2) 0.012(2) 0.004(2)
C22 0.050(3) 0.096(4) 0.057(2) 0.001(2) 0.013(2) -0.005(2)
C23 0.051(3) 0.092(4) 0.052(2) 0.003(2) 0.006(2) 0.012(3)
C24 0.057(3) 0.080(3) 0.070(3) 0.013(2) 0.010(2) 0.008(2)
C25 0.052(3) 0.080(3) 0.062(2) 0.012(2) 0.015(2) 0.006(2)
C26 0.054(3) 0.090(4) 0.062(2) 0.006(2) 0.008(2) 0.006(3)
C27 0.068(3) 0.110(4) 0.092(3) 0.007(3) 0.024(3) 0.002(3)
C28 0.063(4) 0.117(5) 0.157(6) 0.024(4) 0.023(4) -0.004(4)
C29 0.079(5) 0.109(5) 0.147(6) 0.012(4) -0.010(4) -0.013(4)
C30 0.096(4) 0.102(5) 0.097(4) -0.010(3) -0.007(3) 0.002(4)
C31 0.072(3) 0.108(4) 0.073(3) -0.006(3) 0.007(2) 0.010(3)
C32 0.050(3) 0.097(4) 0.067(3) -0.001(3) 0.008(2) 0.007(3)
C33 0.061(3) 0.110(4) 0.069(3) 0.006(3) 0.007(2) 0.010(3)
C34 0.079(4) 0.118(5) 0.096(4) 0.020(4) 0.022(3) 0.027(4)
C35 0.103(4) 0.095(4) 0.111(4) -0.010(4) 0.033(4) 0.009(4)
C36 0.093(4) 0.130(6) 0.094(4) -0.031(4) 0.004(3) 0.016(4)
C37 0.076(3) 0.110(4) 0.077(3) -0.009(3) 0.003(3) 0.022(3)
C38 0.057(2) 0.059(3) 0.059(2) -0.005(2) 0.025(2) 0.002(2)
C39 0.068(3) 0.078(3) 0.049(2) -0.009(2) 0.021(2) -0.007(2)
C40 0.069(3) 0.073(3) 0.053(2) 0.013(2) 0.010(2) -0.002(2)
C41 0.063(3) 0.050(2) 0.059(2) 0.010(2) 0.014(2) 0.005(2)
C42 0.048(2) 0.052(2) 0.052(2) 0.003(2) 0.013(2) 0.001(2)
C43 0.046(2) 0.046(2) 0.057(2) 0.003(2) 0.017(2) 0.003(2)
C44 0.051(2) 0.045(2) 0.050(2) 0.000(2) 0.016(2) -0.003(2)
C45 0.049(2) 0.039(2) 0.052(2) -0.001(2) 0.013(2) -0.003(2)
C46 0.054(2) 0.050(2) 0.053(2) -0.002(2) 0.018(2) 0.006(2)
C47 0.060(3) 0.052(2) 0.042(2) 0.000(2) 0.012(2) -0.004(2)
C48 0.054(2) 0.044(2) 0.047(2) 0.005(2) 0.016(2) -0.001(2)
C49 0.058(2) 0.057(2) 0.051(2) 0.000(2) 0.020(2) 0.004(2)
C50 0.054(2) 0.056(3) 0.044(2) 0.000(2) 0.005(2) 0.002(2)
C51 0.050(2) 0.057(2) 0.042(2) 0.002(2) 0.013(2) -0.003(2)
C52 0.052(2) 0.060(3) 0.054(2) 0.001(2) 0.019(2) 0.002(2)
C53 0.064(3) 0.067(3) 0.047(2) 0.008(2) 0.013(2) 0.008(2)
C54 0.052(2) 0.068(3) 0.052(2) 0.002(2) 0.016(2) 0.008(2)
C55 0.053(3) 0.096(3) 0.055(2) 0.004(2) 0.022(2) 0.005(2)
C56 0.057(3) 0.080(3) 0.044(2) 0.013(2) 0.013(2) 0.004(2)
C57 0.055(2) 0.078(3) 0.049(2) -0.001(2) 0.013(2) 0.008(2)
C58 0.065(3) 0.113(4) 0.065(3) -0.003(3) 0.019(2) 0.027(3)
C59 0.066(3) 0.124(4) 0.061(3) -0.002(3) 0.006(2) 0.026(3)
C60 0.053(3) 0.085(3) 0.077(3) 0.003(2) 0.018(2) 0.014(2)
C61 0.065(3) 0.092(4) 0.075(3) -0.014(3) 0.017(2) 0.019(3)
C62 0.059(3) 0.098(4) 0.059(2) -0.009(2) 0.011(2) 0.011(3)
C63 0.060(3) 0.092(4) 0.081(3) 0.009(3) 0.019(2) 0.013(3)
C64 0.066(3) 0.107(4) 0.091(3) 0.006(3) 0.014(3) 0.015(3)
C65 0.063(4) 0.168(7) 0.095(4) -0.012(4) 0.005(3) 0.008(4)
C66 0.094(5) 0.142(7) 0.128(5) -0.033(5) 0.033(4) -0.020(5)
C67 0.109(5) 0.114(5) 0.137(5) -0.001(4) 0.038(4) -0.006(4)
C68 0.074(4) 0.106(5) 0.093(4) 0.003(3) 0.011(3) -0.004(3)
C69 0.049(3) 0.099(4) 0.092(3) 0.003(3) 0.010(2) 0.016(3)
C70 0.094(5) 0.095(5) 0.187(7) 0.017(5) 0.047(4) 0.018(4)
C71 0.128(6) 0.087(5) 0.232(9) 0.017(5) 0.020(6) 0.013(5)
C72 0.092(6) 0.151(8) 0.157(7) -0.040(6) -0.017(5) 0.044(6)
C73 0.078(5) 0.166(8) 0.108(4) -0.034(5) 0.003(3) 0.030(5)
C74 0.073(4) 0.121(5) 0.096(4) -0.009(3) 0.012(3) 0.017(3)
C75 0.099(5) 0.167(8) 0.098(4) -0.009(5) -0.009(4) 0.014(5)
C76 0.148(7) 0.087(5) 0.090(4) 0.014(4) -0.030(4) 0.000(4)
C77 0.166(8) 0.100(6) 0.109(5) 0.006(4) 0.002(5) -0.003(6)
C78 0.122(6) 0.187(9) 0.135(6) 0.035(7) 0.025(5) -0.019(7)
C79 0.141(7) 0.132(7) 0.135(6) 0.004(5) 0.013(5) -0.002(6)
C80 0.129(6) 0.106(5) 0.117(5) 0.018(4) 0.011(4) 0.004(5)
C81 0.112(6) 0.462(18) 0.112(5) 0.035(8) 0.041(5) -0.025(8)

loop_
_atom_site_label
_atom_site_type_symbol
_atom_site_fract_x
_atom_site_fract_y
_atom_site_fract_z
_atom_site_U_iso_or_equiv
_atom_site_thermal_displace_type
_atom_site_occupancy
_atom_site_calc_flag
_atom_site_refinement_flags
Fe1 Fe 0.630742(15) 0.71386(5) 0.34795(2) 0.0493(2) Uani 1 d .
O1 O 0.57466(7) 0.7655(2) 0.15438(12) 0.0501(6) Uani 1 d .
O2 O 0.50942(7) 0.6428(2) 0.26991(12) 0.0530(6) Uani 1 d .
N1 N 0.61726(9) 0.6124(3) 0.1346(2) 0.0564(8) Uani 1 d .
N2 N 0.58252(9) 0.6120(3) 0.07579(15) 0.0578(8) Uani 1 d .
N3 N 0.15665(10) 1.0400(4) -0.2846(2) 0.0777(11) Uani 1 d .
N4 N 0.54730(9) 0.5011(3) 0.2282(2) 0.0596(8) Uani 1 d .
N5 N 0.50818(9) 0.5018(3) 0.1806(2) 0.0587(8) Uani 1 d .
N6 N 0.08350(11) 1.0357(4) -0.0742(2) 0.0860(11) Uani 1 d .
C1 C 0.63810(11) 0.8697(4) 0.2832(2) 0.0567(10) Uani 1 d .
H1A H 0.61951(11) 0.9446(4) 0.2671(2) 0.068 Uiso 1 calc R
C2 C 0.67019(12) 0.8651(5) 0.3459(2) 0.0667(11) Uani 1 d .
H2A H 0.67748(12) 0.9368(5) 0.3818(2) 0.080 Uiso 1 calc R
C3 C 0.68980(12) 0.7416(5) 0.3493(2) 0.0664(12) Uani 1 d .
H3A H 0.71304(12) 0.7126(5) 0.3878(2) 0.080 Uiso 1 calc R
C4 C 0.66996(11) 0.6644(4) 0.2884(2) 0.0590(10) Uani 1 d .
H4A H 0.67715(11) 0.5738(4) 0.2766(2) 0.071 Uiso 1 calc R
C5 C 0.63817(10) 0.7443(4) 0.2471(2) 0.0512(9) Uani 1 d .
C6 C 0.61076(10) 0.7024(4) 0.1785(2) 0.0489(9) Uani 1 d .
C7 C 0.55883(11) 0.7029(4) 0.0898(2) 0.0489(9) Uani 1 d .
C8 C 0.51922(10) 0.7425(4) 0.0460(2) 0.0495(9) Uani 1 d .
C9 C 0.49766(11) 0.8459(4) 0.0663(2) 0.0558(10) Uani 1 d .
H9A H 0.50873(11) 0.8941(4) 0.1082(2) 0.067 Uiso 1 calc R
C10 C 0.45987(11) 0.8773(4) 0.0244(2) 0.0577(10) Uani 1 d .
H10A H 0.44583(11) 0.9478(4) 0.0382(2) 0.069 Uiso 1 calc R
C11 C 0.44212(10) 0.8058(4) -0.0383(2) 0.0472(9) Uani 1 d .
C12 C 0.46448(11) 0.7050(4) -0.0588(2) 0.0540(10) Uani 1 d .
H12A H 0.45354(11) 0.6573(4) -0.1009(2) 0.065 Uiso 1 calc R
C13 C 0.50269(11) 0.6740(4) -0.0179(2) 0.0548(10) Uani 1 d .
H13A H 0.51741(11) 0.6070(4) -0.0331(2) 0.066 Uiso 1 calc R
C14 C 0.40055(11) 0.8347(4) -0.0806(2) 0.0479(9) Uani 1 d .
C15 C 0.37460(11) 0.7326(4) -0.1142(2) 0.0532(10) Uani 1 d .
H15A H 0.38383(11) 0.6447(4) -0.1113(2) 0.064 Uiso 1 calc R
C16 C 0.33539(11) 0.7606(4) -0.1518(2) 0.0535(10) Uani 1 d .
H16A H 0.31874(11) 0.6906(4) -0.1733(2) 0.064 Uiso 1 calc R
C17 C 0.32005(11) 0.8904(4) -0.1583(2) 0.0503(9) Uani 1 d .
C18 C 0.34597(11) 0.9912(4) -0.1248(2) 0.0543(10) Uani 1 d .
H18A H 0.33675(11) 1.0791(4) -0.1281(2) 0.065 Uiso 1 calc R
C19 C 0.38533(11) 0.9642(4) -0.0866(2) 0.0539(10) Uani 1 d .
H19A H 0.40182(11) 1.0343(4) -0.0646(2) 0.065 Uiso 1 calc R
C20 C 0.27792(11) 0.9223(4) -0.1967(2) 0.0527(10) Uani 1 d .
C21 C 0.24613(12) 0.8340(4) -0.1995(2) 0.0635(11) Uani 1 d .
H21A H 0.25175(12) 0.7482(4) -0.1807(2) 0.076 Uiso 1 calc R
C22 C 0.20632(12) 0.8705(5) -0.2296(2) 0.0677(12) Uani 1 d .
H22A H 0.18584(12) 0.8092(5) -0.2302(2) 0.081 Uiso 1 calc R
C23 C 0.19680(12) 0.9971(5) -0.2585(2) 0.0660(11) Uani 1 d .
C24 C 0.22826(12) 1.0829(5) -0.2608(2) 0.0698(12) Uani 1 d .
H24A H 0.22276(12) 1.1659(5) -0.2833(2) 0.084 Uiso 1 calc R
C25 C 0.26774(12) 1.0458(5) -0.2298(2) 0.0645(11) Uani 1 d .
H25A H 0.28821(12) 1.1059(5) -0.2311(2) 0.077 Uiso 1 calc R
C26 C 0.12611(13) 0.9472(5) -0.3165(2) 0.0700(12) Uani 1 d .
C27 C 0.08975(15) 0.9482(6) -0.2979(3) 0.0892(15) Uani 1 d .
H27A H 0.08550(15) 1.0100(6) -0.2643(3) 0.107 Uiso 1 calc R
C28 C 0.0600(2) 0.8586(7) -0.3286(4) 0.113(2) Uani 1 d .
H28A H 0.0354(2) 0.8629(7) -0.3168(4) 0.136 Uiso 1 calc R
C29 C 0.0657(2) 0.7632(7) -0.3762(4) 0.119(2) Uani 1 d .
H29A H 0.0458(2) 0.7004(7) -0.3952(4) 0.143 Uiso 1 calc R
C30 C 0.1017(2) 0.7624(6) -0.3953(3) 0.105(2) Uani 1 d .
H30A H 0.1059(2) 0.6996(6) -0.4285(3) 0.125 Uiso 1 calc R
C31 C 0.13159(15) 0.8537(6) -0.3659(2) 0.0866(14) Uani 1 d .
H31A H 0.15565(15) 0.8520(6) -0.3795(2) 0.104 Uiso 1 calc R
C32 C 0.14664(12) 1.1747(5) -0.2736(2) 0.0728(12) Uani 1 d .
C33 C 0.11920(13) 1.2445(6) -0.3271(2) 0.0816(14) Uani 1 d .
H33A H 0.10665(13) 1.2024(6) -0.3704(2) 0.098 Uiso 1 calc R
C34 C 0.1106(2) 1.3768(6) -0.3158(3) 0.098(2) Uani 1 d .
H34A H 0.0922(2) 1.4229(6) -0.3520(3) 0.118 Uiso 1 calc R
C35 C 0.1285(2) 1.4418(6) -0.2526(3) 0.102(2) Uani 1 d .
H35A H 0.1226(2) 1.5310(6) -0.2456(3) 0.122 Uiso 1 calc R
C36 C 0.1555(2) 1.3708(7) -0.1996(3) 0.109(2) Uani 1 d .
H36A H 0.1681(2) 1.4130(7) -0.1564(3) 0.131 Uiso 1 calc R
C37 C 0.16408(14) 1.2380(6) -0.2097(3) 0.091(2) Uani 1 d .
H37A H 0.18182(14) 1.1913(6) -0.1729(3) 0.109 Uiso 1 calc R
C38 C 0.57911(11) 0.7449(4) 0.3812(2) 0.0563(10) Uani 1 d .
H38A H 0.56031(11) 0.8201(4) 0.3680(2) 0.068 Uiso 1 calc R
C39 C 0.61342(12) 0.7385(5) 0.4409(2) 0.0638(11) Uani 1 d .
H39A H 0.62265(12) 0.8100(5) 0.4763(2) 0.077 Uiso 1 calc R
C40 C 0.63237(12) 0.6140(5) 0.4406(2) 0.0658(11) Uani 1 d .
H40A H 0.65669(12) 0.5834(5) 0.4761(2) 0.079 Uiso 1 calc R
C41 C 0.61041(11) 0.5407(4) 0.3807(2) 0.0578(10) Uani 1 d .
H41A H 0.61654(11) 0.4500(4) 0.3670(2) 0.069 Uiso 1 calc R
C42 C 0.57762(10) 0.6213(4) 0.3439(2) 0.0508(9) Uani 1 d .
C43 C 0.54623(10) 0.5832(4) 0.2791(2) 0.0487(9) Uani 1 d .
C44 C 0.48753(11) 0.5863(4) 0.2067(2) 0.0481(9) Uani 1 d .
C45 C 0.44537(10) 0.6246(3) 0.1796(2) 0.0465(9) Uani 1 d .
C46 C 0.42545(11) 0.6011(4) 0.1077(2) 0.0517(9) Uani 1 d .
H46A H 0.43903(11) 0.5604(4) 0.0772(2) 0.062 Uiso 1 calc R
C47 C 0.38614(11) 0.6376(4) 0.0815(2) 0.0516(9) Uani 1 d .
H47A H 0.37328(11) 0.6218(4) 0.0332(2) 0.062 Uiso 1 calc R
C48 C 0.36476(11) 0.6985(4) 0.1262(2) 0.0478(9) Uani 1 d .
C49 C 0.38508(11) 0.7204(4) 0.1985(2) 0.0540(10) Uani 1 d .
H49A H 0.37149(11) 0.7598(4) 0.2294(2) 0.065 Uiso 1 calc R
C50 C 0.42481(11) 0.6848(4) 0.2249(2) 0.0529(10) Uani 1 d .
H50A H 0.43793(11) 0.7010(4) 0.2730(2) 0.063 Uiso 1 calc R
C51 C 0.32295(11) 0.7475(4) 0.0976(2) 0.0494(9) Uani 1 d .
C52 C 0.31064(11) 0.8026(4) 0.0286(2) 0.0542(10) Uani 1 d .
H52A H 0.32864(11) 0.8066(4) -0.0002(2) 0.065 Uiso 1 calc R
C53 C 0.27230(12) 0.8511(4) 0.0026(2) 0.0594(10) Uani 1 d .
H53A H 0.26498(12) 0.8877(4) -0.0436(2) 0.071 Uiso 1 calc R
C54 C 0.24399(11) 0.8472(4) 0.0429(2) 0.0568(10) Uani 1 d .
C55 C 0.25664(12) 0.7926(4) 0.1121(2) 0.0664(12) Uani 1 d .
H55A H 0.23879(12) 0.7901(4) 0.1411(2) 0.080 Uiso 1 calc R
C56 C 0.29494(11) 0.7425(4) 0.1383(2) 0.0603(11) Uani 1 d .
H56A H 0.30220(11) 0.7046(4) 0.1842(2) 0.072 Uiso 1 calc R
C57 C 0.20248(11) 0.8965(4) 0.0135(2) 0.0610(11) Uani 1 d .
C58 C 0.18179(13) 0.8690(5) -0.0572(2) 0.0803(14) Uani 1 d .
H58A H 0.19442(13) 0.8186(5) -0.0858(2) 0.096 Uiso 1 calc R
C59 C 0.14264(13) 0.9143(5) -0.0869(2) 0.0859(15) Uani 1 d .
H59A H 0.12948(13) 0.8939(5) -0.1345(2) 0.103 Uiso 1 calc R
C60 C 0.12352(12) 0.9898(5) -0.0452(2) 0.0718(12) Uani 1 d .
C61 C 0.14412(13) 1.0203(5) 0.0242(2) 0.0775(13) Uani 1 d .
H61A H 0.13191(13) 1.0735(5) 0.0523(2) 0.093 Uiso 1 calc R
C62 C 0.18272(12) 0.9734(5) 0.0532(2) 0.0731(12) Uani 1 d .
H62A H 0.19572(12) 0.9943(5) 0.1008(2) 0.088 Uiso 1 calc R
C63 C 0.05299(14) 0.9532(6) -0.1155(2) 0.0776(13) Uani 1 d .
C64 C 0.01964(14) 1.0117(6) -0.1637(2) 0.0891(15) Uani 1 d .
H64A H 0.01818(14) 1.1042(6) -0.1697(2) 0.107 Uiso 1 calc R
C65 C -0.0112(2) 0.9305(9) -0.2026(3) 0.111(2) Uani 1 d .
H65A H -0.0336(2) 0.9701(9) -0.2337(3) 0.134 Uiso 1 calc R
C66 C -0.0097(2) 0.7957(9) -0.1965(4) 0.121(2) Uani 1 d .
H66A H -0.0305(2) 0.7428(9) -0.2232(4) 0.145 Uiso 1 calc R
C67 C 0.0235(2) 0.7378(7) -0.1499(4) 0.119(2) Uani 1 d .
H67A H 0.0253(2) 0.6450(7) -0.1460(4) 0.143 Uiso 1 calc R
C68 C 0.0542(2) 0.8162(6) -0.1088(3) 0.093(2) Uani 1 d .
H68A H 0.0758(2) 0.7757(6) -0.0763(3) 0.112 Uiso 1 calc R
C69 C 0.07340(14) 1.1658(6) -0.0531(3) 0.0818(14) Uani 1 d .
C70 C 0.0927(2) 1.2755(7) -0.0693(4) 0.123(2) Uani 1 d .
H70A H 0.1122(2) 1.2666(7) -0.0948(4) 0.148 Uiso 1 calc R
C71 C 0.0830(3) 1.4027(8) -0.0472(5) 0.154(3) Uani 1 d .
H71A H 0.0961(3) 1.4783(8) -0.0583(5) 0.185 Uiso 1 calc R
C72 C 0.0552(3) 1.4155(10) -0.0101(5) 0.142(3) Uani 1 d .
H72A H 0.0495(3) 1.5001(10) 0.0049(5) 0.171 Uiso 1 calc R
C73 C 0.0357(2) 1.3102(10) 0.0055(3) 0.121(2) Uani 1 d .
H73A H 0.0159(2) 1.3211(10) 0.0303(3) 0.146 Uiso 1 calc R
C74 C 0.0449(2) 1.1826(7) -0.0155(3) 0.099(2) Uani 1 d .
H74A H 0.0316(2) 1.1083(7) -0.0038(3) 0.119 Uiso 1 calc R
C75 C 0.2291(2) 0.1134(10) 0.4947(3) 0.128(2) Uani 1 d .
C76 C 0.2334(3) 0.2426(7) 0.4706(4) 0.119(2) Uani 1 d .
H76A H 0.2176(3) 0.3122(7) 0.4804(4) 0.143 Uiso 1 calc R
C77 C 0.2611(3) 0.2657(8) 0.4324(4) 0.131(2) Uani 1 d .
H77A H 0.2639(3) 0.3524(8) 0.4166(4) 0.158 Uiso 1 calc R
C78 C 0.2859(2) 0.1633(13) 0.4156(4) 0.149(3) Uani 1 d .
H78A H 0.3046(2) 0.1820(13) 0.3896(4) 0.179 Uiso 1 calc R
C79 C 0.2816(2) 0.0425(10) 0.4379(4) 0.140(3) Uani 1 d .
H79A H 0.2974(2) -0.0267(10) 0.4278(4) 0.169 Uiso 1 calc R
C80 C 0.2530(2) 0.0163(7) 0.4772(4) 0.121(2) Uani 1 d .
H80A H 0.2503(2) -0.0712(7) 0.4919(4) 0.146 Uiso 1 calc R
C81 C 0.2013(2) 0.0880(12) 0.5351(4) 0.226(6) Uani 1 d .
H81A H 0.1878(2) 0.1697(12) 0.5412(4) 0.339 Uiso 1 calc R
H81B H 0.2152(2) 0.0534(12) 0.5817(4) 0.339 Uiso 1 calc R
H81C H 0.1819(2) 0.0235(12) 0.5103(4) 0.339 Uiso 1 calc R

loop_
_atom_type_symbol
_atom_type_description
_atom_type_scat_dispersion_real
_atom_type_scat_dispersion_imag
_atom_type_scat_source
C C 0.0033 0.0016 'International Tables Vol C Tables 4.2.6.8 and 6.1.1.4'
H H 0.0000 0.0000 'International Tables Vol C Tables 4.2.6.8 and 6.1.1.4'
N N 0.0061 0.0033 'International Tables Vol C Tables 4.2.6.8 and 6.1.1.4'
O O 0.0106 0.0060 'International Tables Vol C Tables 4.2.6.8 and 6.1.1.4'
Fe Fe 0.3463 0.8444 'International Tables Vol C Tables 4.2.6.8 and 6.1.1.4'

loop_
_geom_angle_atom_site_label_1
_geom_angle_atom_site_label_2
_geom_angle_atom_site_label_3
_geom_angle
C41 Fe1 C40 40.65(15)
C41 Fe1 C42 40.87(14)
C40 Fe1 C42 68.30(15)
C41 Fe1 C39 68.2(2)
C40 Fe1 C39 40.5(2)
C42 Fe1 C39 67.94(15)
C41 Fe1 C2 157.6(2)
C40 Fe1 C2 121.0(2)
C42 Fe1 C2 159.0(2)
C39 Fe1 C2 105.9(2)
C41 Fe1 C5 124.0(2)
C40 Fe1 C5 157.5(2)
C42 Fe1 C5 111.32(14)
C39 Fe1 C5 161.8(2)
C2 Fe1 C5 67.88(15)
C41 Fe1 C4 107.4(2)
C40 Fe1 C4 120.0(2)
C42 Fe1 C4 125.9(2)
C39 Fe1 C4 154.8(2)
C2 Fe1 C4 68.2(2)
C5 Fe1 C4 40.69(14)
C41 Fe1 C3 122.2(2)
C40 Fe1 C3 104.7(2)
C42 Fe1 C3 160.6(2)
C39 Fe1 C3 119.2(2)
C2 Fe1 C3 40.1(2)
C5 Fe1 C3 67.90(14)
C4 Fe1 C3 40.6(2)
C41 Fe1 C1 160.73(15)
C40 Fe1 C1 157.9(2)
C42 Fe1 C1 125.01(15)
C39 Fe1 C1 123.3(2)
C2 Fe1 C1 40.29(14)
C5 Fe1 C1 41.01(14)
C4 Fe1 C1 69.0(2)
C3 Fe1 C1 68.1(2)
C41 Fe1 C38 68.8(2)
C40 Fe1 C38 68.5(2)
C42 Fe1 C38 40.66(14)
C39 Fe1 C38 40.48(14)
C2 Fe1 C38 121.7(2)
C5 Fe1 C38 126.94(14)
C4 Fe1 C38 163.20(15)
C3 Fe1 C38 155.4(2)
C1 Fe1 C38 109.0(2)
C6 O1 C7 102.1(3)
C43 O2 C44 102.3(3)
C6 N1 N2 105.6(3)
C7 N2 N1 106.3(3)
C23 N3 C26 120.3(4)
C23 N3 C32 119.3(4)
C26 N3 C32 120.2(4)
C43 N4 N5 106.1(3)
C44 N5 N4 106.3(3)
C63 N6 C60 122.6(4)
C63 N6 C69 119.4(4)
C60 N6 C69 117.6(4)
C2 C1 C5 106.6(3)
C2 C1 Fe1 69.5(2)
C5 C1 Fe1 69.2(2)
C3 C2 C1 109.3(4)
C3 C2 Fe1 70.2(2)
C1 C2 Fe1 70.2(2)
C2 C3 C4 108.5(3)
C2 C3 Fe1 69.7(2)
C4 C3 Fe1 69.6(2)
C3 C4 C5 107.0(4)
C3 C4 Fe1 69.8(2)
C5 C4 Fe1 69.6(2)
C4 C5 C1 108.6(3)
C4 C5 C6 124.3(4)
C1 C5 C6 127.0(3)
C4 C5 Fe1 69.8(2)
C1 C5 Fe1 69.8(2)
C6 C5 Fe1 126.8(3)
N1 C6 O1 113.4(3)
N1 C6 C5 127.2(3)
O1 C6 C5 119.3(3)
N2 C7 O1 112.6(3)
N2 C7 C8 128.0(3)
O1 C7 C8 119.4(3)
C9 C8 C13 119.2(3)
C9 C8 C7 122.0(3)
C13 C8 C7 118.8(3)
C10 C9 C8 120.1(3)
C9 C10 C11 121.5(3)
C12 C11 C10 117.7(3)
C12 C11 C14 121.0(3)
C10 C11 C14 121.2(3)
C13 C12 C11 121.3(3)
C12 C13 C8 120.1(3)
C19 C14 C15 117.3(3)
C19 C14 C11 121.2(3)
C15 C14 C11 121.5(3)
C16 C15 C14 120.8(4)
C15 C16 C17 122.0(4)
C18 C17 C16 116.8(3)
C18 C17 C20 120.3(4)
C16 C17 C20 122.9(4)
C17 C18 C19 121.7(4)
C14 C19 C18 121.3(4)
C25 C20 C21 116.2(3)
C25 C20 C17 121.1(4)
C21 C20 C17 122.7(4)
C22 C21 C20 122.0(4)
C23 C22 C21 120.7(4)
C22 C23 C24 118.0(4)
C22 C23 N3 121.9(4)
C24 C23 N3 120.1(4)
C25 C24 C23 120.4(4)
C24 C25 C20 122.5(4)
C31 C26 C27 118.3(5)
C31 C26 N3 121.5(4)
C27 C26 N3 120.2(5)
C28 C27 C26 120.6(5)
C29 C28 C27 121.3(6)
C28 C29 C30 118.4(6)
C31 C30 C29 120.8(6)
C26 C31 C30 120.7(5)
C37 C32 C33 119.1(5)
C37 C32 N3 120.2(4)
C33 C32 N3 120.7(4)
C34 C33 C32 119.7(5)
C35 C34 C33 121.7(5)
C34 C35 C36 117.9(5)
C35 C36 C37 121.1(5)
C32 C37 C36 120.5(5)
C39 C38 C42 106.3(3)
C39 C38 Fe1 68.8(2)
C42 C38 Fe1 68.6(2)
C40 C39 C38 109.1(4)
C40 C39 Fe1 69.4(2)
C38 C39 Fe1 70.7(2)
C39 C40 C41 108.1(4)
C39 C40 Fe1 70.1(2)
C41 C40 Fe1 69.6(2)
C40 C41 C42 107.6(4)
C40 C41 Fe1 69.7(2)
C42 C41 Fe1 69.8(2)
C41 C42 C38 108.8(3)
C41 C42 C43 126.2(3)
C38 C42 C43 125.0(3)
C41 C42 Fe1 69.3(2)
C38 C42 Fe1 70.8(2)
C43 C42 Fe1 127.4(2)
N4 C43 O2 112.8(3)
N4 C43 C42 130.5(3)
O2 C43 C42 116.7(3)
N5 C44 O2 112.5(3)
N5 C44 C45 129.2(3)
O2 C44 C45 118.3(3)
C50 C45 C46 119.4(3)
C50 C45 C44 120.7(3)
C46 C45 C44 119.9(3)
C47 C46 C45 120.4(3)
C46 C47 C48 121.2(3)
C49 C48 C47 117.8(3)
C49 C48 C51 120.2(3)
C47 C48 C51 121.8(3)
C50 C49 C48 121.1(3)
C49 C50 C45 120.1(3)
C56 C51 C52 117.6(3)
C56 C51 C48 121.8(3)
C52 C51 C48 120.6(3)
C53 C52 C51 120.8(3)
C52 C53 C54 122.2(3)
C53 C54 C55 116.6(3)
C53 C54 C57 121.7(3)
C55 C54 C57 121.7(3)
C56 C55 C54 121.5(3)
C55 C56 C51 121.3(3)
C62 C57 C58 116.7(4)
C62 C57 C54 122.8(3)
C58 C57 C54 120.6(4)
C57 C58 C59 122.2(4)
C60 C59 C58 119.6(4)
C61 C60 C59 118.6(4)
C61 C60 N6 120.9(4)
C59 C60 N6 120.5(4)
C60 C61 C62 121.1(4)
C57 C62 C61 121.8(4)
C68 C63 C64 118.4(5)
C68 C63 N6 122.0(4)
C64 C63 N6 119.5(5)
C65 C64 C63 119.5(6)
C66 C65 C64 121.8(6)
C65 C66 C67 118.7(6)
C66 C67 C68 120.8(6)
C63 C68 C67 120.7(5)
C70 C69 C74 118.7(6)
C70 C69 N6 120.0(5)
C74 C69 N6 121.3(6)
C69 C70 C71 119.5(7)
C72 C71 C70 120.3(8)
C73 C72 C71 121.3(9)
C72 C73 C74 119.5(7)
C69 C74 C73 120.7(6)
C80 C75 C76 116.9(7)
C80 C75 C81 123.2(10)
C76 C75 C81 119.9(10)
C77 C76 C75 118.9(8)
C76 C77 C78 123.0(8)
C79 C78 C77 117.8(8)
C78 C79 C80 120.2(9)
C75 C80 C79 123.1(7)

loop_
_geom_bond_atom_site_label_1
_geom_bond_atom_site_label_2
_geom_bond_distance
Fe1 C41 2.024(4)
Fe1 C40 2.025(4)
Fe1 C42 2.031(4)
Fe1 C39 2.034(4)
Fe1 C2 2.037(4)
Fe1 C5 2.038(3)
Fe1 C4 2.040(4)
Fe1 C3 2.043(4)
Fe1 C1 2.047(4)
Fe1 C38 2.059(4)
O1 C6 1.362(4)
O1 C7 1.367(4)
O2 C43 1.368(4)
O2 C44 1.371(4)
N1 C6 1.289(4)
N1 N2 1.414(4)
N2 C7 1.293(4)
N3 C23 1.408(5)
N3 C26 1.415(5)
N3 C32 1.417(6)
N4 C43 1.283(4)
N4 N5 1.417(4)
N5 C44 1.285(4)
N6 C63 1.405(6)
N6 C60 1.420(5)
N6 C69 1.430(6)
C1 C2 1.406(5)
C1 C5 1.431(5)
C2 C3 1.399(6)
C3 C4 1.418(5)
C4 C5 1.418(5)
C5 C6 1.467(5)
C7 C8 1.457(5)
C8 C9 1.383(5)
C8 C13 1.390(5)
C9 C10 1.375(5)
C10 C11 1.395(5)
C11 C12 1.384(5)
C11 C14 1.478(5)
C12 C13 1.380(5)
C14 C19 1.388(5)
C14 C15 1.397(5)
C15 C16 1.383(5)
C16 C17 1.392(5)
C17 C18 1.386(5)
C17 C20 1.480(5)
C18 C19 1.389(5)
C20 C25 1.389(5)
C20 C21 1.394(5)
C21 C22 1.390(5)
C22 C23 1.385(6)
C23 C24 1.390(6)
C24 C25 1.384(5)
C26 C31 1.376(6)
C26 C27 1.386(6)
C27 C28 1.372(7)
C28 C29 1.367(8)
C29 C30 1.381(8)
C30 C31 1.380(7)
C32 C37 1.371(6)
C32 C33 1.388(6)
C33 C34 1.383(7)
C34 C35 1.373(7)
C35 C36 1.381(7)
C36 C37 1.382(7)
C38 C39 1.416(5)
C38 C42 1.421(5)
C39 C40 1.404(6)
C40 C41 1.406(5)
C41 C42 1.416(5)
C42 C43 1.468(5)
C44 C45 1.459(5)
C45 C50 1.389(5)
C45 C46 1.392(5)
C46 C47 1.364(5)
C47 C48 1.404(5)
C48 C49 1.398(5)
C48 C51 1.483(5)
C49 C50 1.375(5)
C51 C56 1.389(5)
C51 C52 1.393(5)
C52 C53 1.371(5)
C53 C54 1.392(5)
C54 C55 1.395(5)
C54 C57 1.477(5)
C55 C56 1.377(5)
C57 C62 1.378(5)
C57 C58 1.384(5)
C58 C59 1.395(5)
C59 C60 1.383(6)
C60 C61 1.370(6)
C61 C62 1.381(5)
C63 C68 1.373(7)
C63 C64 1.401(6)
C64 C65 1.388(7)
C65 C66 1.351(8)
C66 C67 1.381(8)
C67 C68 1.384(7)
C69 C70 1.357(7)
C69 C74 1.369(7)
C70 C71 1.405(9)
C71 C72 1.338(10)
C72 C73 1.323(9)
C73 C74 1.397(8)
C75 C80 1.369(9)
C75 C76 1.391(9)
C75 C81 1.399(9)
C76 C77 1.364(9)
C77 C78 1.420(10)
C78 C79 1.300(10)
C79 C80 1.409(9)
